data_1513866
loop_
_publ_author_name
'Kuppuswamy, Subramaniam'
'Bezpalko, Mark W.'
'Powers, Tamara M.'
'Wilding, Matthew J. T.'
'Brozek, Carl K.'
'Foxman, Bruce M.'
'Thomas, Christine M.'

_publ_section_title
;
 A series of C3-symmetric heterobimetallic Cr--M (M = Fe, Co and Cu)
 complexes
;
_journal_issue 4
_journal_name_full 'Chemical Science'
_journal_page_first 1617
_journal_paper_doi 10.1039/c3sc52943f
_journal_volume 5
_journal_year 2014
_chemical_formula_moiety 'C45 H51 Cr1 Fe1 I1 N3 P3'
_chemical_formula_sum 'C45 H51 Cr Fe I N3 P3'
_chemical_formula_weight 961.59
_space_group_IT_number 205
_symmetry_cell_setting cubic
_symmetry_space_group_name_Hall '-P 2ac 2ab 3'
_symmetry_space_group_name_H-M 'P a -3'
_atom_sites_solution_hydrogens difmap
_atom_sites_solution_primary other
_audit_creation_date 2012-11-30
_audit_creation_method CRYSTALS_ver_14.43
_cell_angle_alpha 90
_cell_angle_beta 90
_cell_angle_gamma 90
_cell_formula_units_Z 8
_cell_length_a 20.6666(3)
_cell_length_b 20.6666(3)
_cell_length_c 20.6666(3)
_cell_measurement_reflns_used 2518
_cell_measurement_temperature 120
_cell_measurement_theta_max 25
_cell_measurement_theta_min 2
_cell_volume 8826.9(2)
_computing_cell_refinement 'Apex2 (Bruker AXS, 2006)'
_computing_data_collection 'Apex2 (Bruker AXS, 2006)'
_computing_data_reduction 'Apex2 (Bruker AXS, 2006)'
_computing_molecular_graphics 'CAMERON (Watkin et al., 1996)'
_computing_publication_material 'CRYSTALS (Betteridge et al., 2003)'
_computing_structure_refinement 'CRYSTALS (Betteridge et al., 2003)'
_computing_structure_solution 'Superflip (Palatinus & Chapuis, 2007)'
_diffrn_ambient_temperature 120
_diffrn_measured_fraction_theta_full 0.999
_diffrn_measured_fraction_theta_max 0.999
_diffrn_measurement_device Area
_diffrn_measurement_device_type 'Bruker Kappa Apex2'
_diffrn_measurement_method '\f & \w scans'
_diffrn_radiation_monochromator graphite
_diffrn_radiation_type 'Mo K\a'
_diffrn_radiation_wavelength 0.71073
_diffrn_reflns_av_R_equivalents 0.074
_diffrn_reflns_limit_h_max 26
_diffrn_reflns_limit_h_min -26
_diffrn_reflns_limit_k_max 24
_diffrn_reflns_limit_k_min -16
_diffrn_reflns_limit_l_max 26
_diffrn_reflns_limit_l_min -19
_diffrn_reflns_number 19602
_diffrn_reflns_theta_full 27.477
_diffrn_reflns_theta_max 27.477
_diffrn_reflns_theta_min 1.707
_diffrn_standards_number 0
_exptl_absorpt_coefficient_mu 1.417
_exptl_absorpt_correction_T_max 0.80
_exptl_absorpt_correction_T_min 0.77
_exptl_absorpt_correction_type numerical
_exptl_absorpt_process_details
; 
 Analytical Absorption (De Meulenaer & Tompa, 1965) 
;
_exptl_crystal_colour brown
_exptl_crystal_density_diffrn 1.447
_exptl_crystal_density_method 'not measured'
_exptl_crystal_description prism
_exptl_crystal_F_000 3920.000
_exptl_crystal_size_max 0.300
_exptl_crystal_size_mid 0.180
_exptl_crystal_size_min 0.160
_refine_diff_density_max 1.22
_refine_diff_density_min -1.00
_refine_ls_extinction_method None
_refine_ls_goodness_of_fit_ref 1.0000
_refine_ls_hydrogen_treatment constr
_refine_ls_matrix_type full
_refine_ls_number_parameters 163
_refine_ls_number_reflns 3373
_refine_ls_number_restraints 0
_refine_ls_R_factor_all 0.0682
_refine_ls_R_factor_gt 0.0368
_refine_ls_shift/su_max 0.0022679
_refine_ls_shift/su_mean 0.0000569
_refine_ls_structure_factor_coef Fsqd
_refine_ls_weighting_details
;
 Method= Modified Sheldrick 
 w=1/[\s^2^(F^2^) + ( 0.02P)^2^ +14.48P] 
 ,where P=(max(Fo^2^,0) + 2Fc^2^)/3 
;
_refine_ls_weighting_scheme calc
_refine_ls_wR_factor_all 0.0798
_refine_ls_wR_factor_gt 0.0702
_refine_ls_wR_factor_ref 0.0798
_reflns_limit_h_max 18
_reflns_limit_h_min 0
_reflns_limit_k_max 18
_reflns_limit_k_min 0
_reflns_limit_l_max 26
_reflns_limit_l_min 1
_reflns_number_gt 2281
_reflns_number_total 3373
_reflns_threshold_expression I>2.0\s(I)
_oxford_diffrn_Wilson_B_factor 1.69
_oxford_diffrn_Wilson_scale 819.95
_oxford_refine_ls_r_factor_ref 0.0682
_oxford_refine_ls_scale 0.037717(4)
_oxford_reflns_number_all 3373
_oxford_reflns_threshold_expression_ref I>-10.0\s(I)
_oxford_structure_analysis_title 'sk_782_0m in Pa-3'
_cod_data_source_file c3sc52943f.txt
_cod_data_source_block 2
_cod_depositor_comments
;
The following automatic conversions were performed:

'_atom_sites_solution_primary' value 'Other' changed to 'other'
according to
/usr/data/users/saulius/crontab/automatic-downloads/current/RSC/lib/dictionaries/cif_core.dic
dictionary named 'cif_core.dic' version 2.4.2 from 2011-04-26.

Automatic conversion script
Id: cif_fix_values 2281 2013-09-26 08:29:07Z andrius 
;
_cod_original_sg_symbol_Hall '-P 2ac 2ab '
_cod_original_sg_symbol_H-M 'P a -3 '
_cod_original_formula_sum 'C45 H51 Cr1 Fe1 I1 N3 P3'
_cod_database_code 1513866

loop_
_symmetry_equiv_pos_as_xyz
x,y,z
-x,-y,-z
y,z,x
-y,-z,-x
z,x,y
-z,-x,-y
x+1/2,y,-z+1/2
-x+1/2,-y,z+1/2
y+1/2,z,-x+1/2
-y+1/2,-z,x+1/2
z+1/2,x,-y+1/2
-z+1/2,-x,y+1/2
y+1/2,-z+1/2,-x
-y+1/2,z+1/2,x
z+1/2,-x+1/2,-y
-z+1/2,x+1/2,y
-z,x+1/2,-y+1/2
z,-x+1/2,y+1/2
-x,y+1/2,-z+1/2
x,-y+1/2,z+1/2
-y,z+1/2,-x+1/2
y,-z+1/2,x+1/2
x+1/2,-y+1/2,-z
-x+1/2,y+1/2,z

loop_
_atom_site_label
_atom_site_type_symbol
_atom_site_fract_x
_atom_site_fract_y
_atom_site_fract_z
_atom_site_U_iso_or_equiv
_atom_site_occupancy
_atom_site_adp_type
_atom_site_refinement_flags_posn
_atom_site_refinement_flags_adp
Fe1 Fe 0.827594(19) 0.327594(19) 0.172406(19) 0.0139 1.0000 Uani S T
Cr1 Cr 0.89379(2) 0.39379(2) 0.10621(2) 0.0122 1.0000 Uani S T
I1 I 0.755900(10) 0.255900(10) 0.244100(10) 0.0371 1.0000 Uani S T
P1 P 0.83530(4) 0.28585(4) 0.07100(4) 0.0149 1.0000 Uani . .
N1 N 0.87704(11) 0.34359(11) 0.03250(11) 0.0157 1.0000 Uani . .
C1 C 0.76153(14) 0.26506(14) 0.02647(15) 0.0189 1.0000 Uani . .
C2 C 0.76199(17) 0.24180(16) -0.03662(16) 0.0288 1.0000 Uani . .
C3 C 0.70451(19) 0.22885(18) -0.06851(19) 0.0389 1.0000 Uani . .
C4 C 0.64615(18) 0.23832(17) -0.0374(2) 0.0393 1.0000 Uani . .
C5 C 0.64451(16) 0.25946(16) 0.0256(2) 0.0338 1.0000 Uani . .
C6 C 0.70253(15) 0.27329(15) 0.05747(17) 0.0251 1.0000 Uani . .
C7 C 0.88201(14) 0.21095(14) 0.06729(14) 0.0157 1.0000 Uani . .
C8 C 0.94946(14) 0.21225(15) 0.06640(14) 0.0193 1.0000 Uani . .
C9 C 0.98442(15) 0.15514(15) 0.07150(15) 0.0227 1.0000 Uani . .
C10 C 0.95267(15) 0.09665(15) 0.07794(14) 0.0227 1.0000 Uani . .
C11 C 0.88562(16) 0.09514(15) 0.08022(15) 0.0238 1.0000 Uani . .
C12 C 0.85059(15) 0.15192(14) 0.07496(15) 0.0213 1.0000 Uani . .
C13 C 0.90225(17) 0.42520(16) -0.04975(16) 0.0287 1.0000 Uani . .
C14 C 0.88284(16) 0.35510(15) -0.03834(15) 0.0250 1.0000 Uani . .
C15 C 0.93051(19) 0.30964(17) -0.06924(17) 0.0383 1.0000 Uani . .
H21 H 0.8015 0.2341 -0.0572 0.0348 1.0000 Uiso R .
H31 H 0.7060 0.2137 -0.1116 0.0471 1.0000 Uiso R .
H41 H 0.6074 0.2303 -0.0591 0.0477 1.0000 Uiso R .
H51 H 0.6049 0.2638 0.0479 0.0409 1.0000 Uiso R .
H61 H 0.7022 0.2872 0.1002 0.0309 1.0000 Uiso R .
H81 H 0.9706 0.2516 0.0623 0.0236 1.0000 Uiso R .
H91 H 1.0295 0.1566 0.0721 0.0276 1.0000 Uiso R .
H101 H 0.9760 0.0583 0.0805 0.0267 1.0000 Uiso R .
H111 H 0.8649 0.0552 0.0851 0.0289 1.0000 Uiso R .
H121 H 0.8053 0.1502 0.0766 0.0257 1.0000 Uiso R .
H131 H 0.8718 0.4557 -0.0282 0.0424 1.0000 Uiso R .
H132 H 0.9465 0.4320 -0.0302 0.0433 1.0000 Uiso R .
H133 H 0.9034 0.4344 -0.0967 0.0436 1.0000 Uiso R .
H141 H 0.8406 0.3484 -0.0610 0.0299 1.0000 Uiso R .
H151 H 0.9181 0.2646 -0.0603 0.0578 1.0000 Uiso R .
H152 H 0.9738 0.3205 -0.0504 0.0582 1.0000 Uiso R .
H153 H 0.9293 0.3181 -0.1162 0.0583 1.0000 Uiso R .

loop_
_atom_site_aniso_label
_atom_site_aniso_U_11
_atom_site_aniso_U_22
_atom_site_aniso_U_33
_atom_site_aniso_U_23
_atom_site_aniso_U_13
_atom_site_aniso_U_12
Fe1 0.01392(16) 0.01392(16) 0.01392(16) 0.00105(17) 0.00105(17) -0.00105(17)
Cr1 0.01225(18) 0.01225(18) 0.01225(18) -0.00022(19) -0.00022(19) 0.00022(19)
I1 0.03714(13) 0.03714(13) 0.03714(13) 0.01236(10) 0.01236(10) -0.01236(10)
P1 0.0155(4) 0.0135(4) 0.0156(4) -0.0010(3) -0.0001(3) -0.0015(3)
N1 0.0175(13) 0.0152(12) 0.0144(12) -0.0010(10) 0.0013(10) -0.0001(11)
C1 0.0211(16) 0.0120(14) 0.0235(16) 0.0016(12) -0.0040(13) -0.0037(13)
C2 0.0303(18) 0.0313(19) 0.0250(17) -0.0021(15) -0.0017(15) -0.0114(16)
C3 0.046(2) 0.039(2) 0.032(2) -0.0038(18) -0.0107(19) -0.0185(19)
C4 0.036(2) 0.029(2) 0.053(3) 0.0020(19) -0.024(2) -0.0106(17)
C5 0.0218(17) 0.0217(18) 0.058(3) 0.0005(18) -0.0069(17) -0.0042(15)
C6 0.0209(17) 0.0195(16) 0.0349(19) -0.0039(15) -0.0048(15) -0.0007(14)
C7 0.0188(15) 0.0142(14) 0.0141(14) -0.0025(12) 0.0014(13) -0.0001(12)
C8 0.0215(16) 0.0182(15) 0.0182(15) -0.0011(13) 0.0027(13) -0.0009(13)
C9 0.0183(16) 0.0273(17) 0.0226(16) -0.0046(14) 0.0033(14) 0.0047(14)
C10 0.0271(17) 0.0218(17) 0.0193(16) -0.0014(14) 0.0016(14) 0.0068(14)
C11 0.0303(18) 0.0142(15) 0.0269(17) 0.0016(14) 0.0046(15) -0.0012(14)
C12 0.0212(16) 0.0193(16) 0.0234(16) 0.0000(14) 0.0017(14) -0.0002(14)
C13 0.0322(19) 0.0279(18) 0.0260(18) 0.0057(15) 0.0025(16) -0.0012(16)
C14 0.0296(18) 0.0243(17) 0.0213(17) -0.0010(14) 0.0005(15) -0.0069(15)
C15 0.058(3) 0.0276(19) 0.0291(19) -0.0023(16) 0.0052(19) -0.0013(19)

loop_
_atom_type_symbol
_atom_type_scat_dispersion_real
_atom_type_scat_dispersion_imag
_atom_type_scat_Cromer_Mann_a1
_atom_type_scat_Cromer_Mann_b1
_atom_type_scat_Cromer_Mann_a2
_atom_type_scat_Cromer_Mann_b2
_atom_type_scat_Cromer_Mann_a3
_atom_type_scat_Cromer_Mann_b3
_atom_type_scat_Cromer_Mann_a4
_atom_type_scat_Cromer_Mann_b4
_atom_type_scat_Cromer_Mann_c
_atom_type_scat_source
C 0.0033 0.0016 2.3100 20.8439 1.0200 10.2075 1.5886 0.5687 0.8650 51.6512 0.2156 'International Tables Vol C 4.2.6.8 and 6.1.1.4'
H 0.0000 0.0000 0.4930 10.5109 0.3229 26.1257 0.1402 3.1424 0.0408 57.7998 0.0030 'International Tables Vol C 4.2.6.8 and 6.1.1.4'
N 0.0061 0.0033 12.2126 0.0057 3.1322 9.8933 2.0125 28.9975 1.1663 0.5826 -11.5290 'International Tables Vol C 4.2.6.8 and 6.1.1.4'
P 0.1023 0.0942 6.4345 1.9067 4.1791 27.1570 1.7800 0.5260 1.4908 68.1645 1.1149 'International Tables Vol C 4.2.6.8 and 6.1.1.4'
Cr 0.3209 0.6236 10.6406 6.1038 7.3537 0.3920 3.3240 20.2626 1.4922 98.7399 1.1832 'International Tables Vol C 4.2.6.8 and 6.1.1.4'
Fe 0.3463 0.8444 11.7695 4.7611 7.3573 0.3072 3.5222 15.3535 2.3045 76.8805 1.0369 'International Tables Vol C 4.2.6.8 and 6.1.1.4'
I -0.4742 1.8119 20.1472 4.3470 18.9949 0.3814 7.5138 27.7660 2.2735 66.8776 4.0712 'International Tables Vol C 4.2.6.8 and 6.1.1.4'

loop_
_geom_angle_atom_site_label_1
_geom_angle_site_symmetry_1
_geom_angle_atom_site_label_2
_geom_angle_atom_site_label_3
_geom_angle_site_symmetry_3
_geom_angle
_geom_angle_publ_flag
P1 17_645 Fe1 P1 13_556 108.19(3) yes
P1 17_645 Fe1 Cr1 . 69.28(2) yes
P1 13_556 Fe1 Cr1 . 69.28(2) yes
P1 17_645 Fe1 I1 . 110.72(2) yes
P1 13_556 Fe1 I1 . 110.72(2) yes
Cr1 . Fe1 I1 . 179.996 yes
P1 17_645 Fe1 P1 . 108.19(3) yes
P1 13_556 Fe1 P1 . 108.19(3) yes
Cr1 . Fe1 P1 . 69.28(2) yes
I1 . Fe1 P1 . 110.72(2) yes
P1 17_645 Cr1 P1 13_556 88.41(3) yes
P1 17_645 Cr1 N1 13_556 111.62(8) yes
P1 13_556 Cr1 N1 13_556 39.10(7) yes
P1 17_645 Cr1 N1 17_645 39.10(7) yes
P1 13_556 Cr1 N1 17_645 118.95(8) yes
N1 13_556 Cr1 N1 17_645 119.817(11) yes
P1 17_645 Cr1 Fe1 . 53.62(2) yes
P1 13_556 Cr1 Fe1 . 53.62(2) yes
N1 13_556 Cr1 Fe1 . 92.46(8) yes
N1 17_645 Cr1 Fe1 . 92.46(8) yes
P1 17_645 Cr1 P1 . 88.41(3) yes
P1 13_556 Cr1 P1 . 88.41(3) yes
N1 13_556 Cr1 P1 . 118.95(8) yes
N1 17_645 Cr1 P1 . 111.62(8) yes
Fe1 . Cr1 P1 . 53.62(2) yes
P1 17_645 Cr1 N1 . 118.95(8) yes
P1 13_556 Cr1 N1 . 111.62(8) yes
N1 13_556 Cr1 N1 . 119.817(11) yes
N1 17_645 Cr1 N1 . 119.817(11) yes
Fe1 . Cr1 N1 . 92.46(8) yes
P1 . Cr1 N1 . 39.10(7) yes
Cr1 . P1 Fe1 . 57.10(3) yes
Fe1 . P1 N1 . 101.76(9) yes
Cr1 . P1 C1 . 135.88(10) yes
Fe1 . P1 C1 . 119.62(10) yes
N1 . P1 C1 . 110.94(13) yes
Cr1 . P1 C7 . 119.07(10) yes
Fe1 . P1 C7 . 113.43(10) yes
N1 . P1 C7 . 108.18(13) yes
C1 . P1 C7 . 102.71(13) yes
P1 . N1 Cr1 . 95.94(12) yes
P1 . N1 C14 . 128.5(2) yes
Cr1 . N1 C14 . 134.10(19) yes
P1 . C1 C2 . 123.1(3) yes
P1 . C1 C6 . 118.1(2) yes
C2 . C1 C6 . 118.8(3) yes
C1 . C2 C3 . 120.5(3) yes
C1 . C2 H21 . 119.5 no
C3 . C2 H21 . 120.0 no
C2 . C3 C4 . 120.1(3) yes
C2 . C3 H31 . 119.0 no
C4 . C3 H31 . 121.0 no
C3 . C4 C5 . 120.5(3) yes
C3 . C4 H41 . 120.2 no
C5 . C4 H41 . 119.3 no
C4 . C5 C6 . 119.4(3) yes
C4 . C5 H51 . 121.0 no
C6 . C5 H51 . 119.6 no
C5 . C6 C1 . 120.7(3) yes
C5 . C6 H61 . 120.3 no
C1 . C6 H61 . 118.9 no
P1 . C7 C8 . 120.8(2) yes
P1 . C7 C12 . 119.5(2) yes
C8 . C7 C12 . 119.0(3) yes
C7 . C8 C9 . 120.2(3) yes
C7 . C8 H81 . 119.3 no
C9 . C8 H81 . 120.5 no
C8 . C9 C10 . 120.3(3) yes
C8 . C9 H91 . 119.6 no
C10 . C9 H91 . 120.1 no
C9 . C10 C11 . 119.8(3) yes
C9 . C10 H101 . 120.4 no
C11 . C10 H101 . 119.8 no
C10 . C11 C12 . 120.1(3) yes
C10 . C11 H111 . 118.8 no
C12 . C11 H111 . 121.1 no
C7 . C12 C11 . 120.6(3) yes
C7 . C12 H121 . 120.2 no
C11 . C12 H121 . 119.2 no
C14 . C13 H131 . 111.6 no
C14 . C13 H132 . 108.0 no
H131 . C13 H132 . 107.8 no
C14 . C13 H133 . 110.0 no
H131 . C13 H133 . 109.3 no
H132 . C13 H133 . 110.1 no
C13 . C14 N1 . 109.0(3) yes
C13 . C14 C15 . 110.9(3) yes
N1 . C14 C15 . 111.8(3) yes
C13 . C14 H141 . 106.8 no
N1 . C14 H141 . 111.6 no
C15 . C14 H141 . 106.7 no
C14 . C15 H151 . 110.0 no
C14 . C15 H152 . 106.3 no
H151 . C15 H152 . 111.8 no
C14 . C15 H153 . 106.9 no
H151 . C15 H153 . 110.2 no
H152 . C15 H153 . 111.6 no

loop_
_geom_bond_atom_site_label_1
_geom_bond_atom_site_label_2
_geom_bond_site_symmetry_2
_geom_bond_distance
_geom_bond_publ_flag
Fe1 P1 17_645 2.2720(8) yes
Fe1 P1 13_556 2.2720(8) yes
Fe1 Cr1 . 2.3696(10) yes
Fe1 I1 . 2.5663(8) yes
Fe1 P1 . 2.2720(8) yes
Cr1 P1 17_645 2.6396(9) yes
Cr1 P1 13_556 2.6396(9) yes
Cr1 N1 13_556 1.875(2) yes
Cr1 N1 17_645 1.875(2) yes
Cr1 P1 . 2.6396(9) yes
Cr1 N1 . 1.875(2) yes
P1 N1 . 1.674(2) yes
P1 C1 . 1.832(3) yes
P1 C7 . 1.826(3) yes
N1 C14 . 1.488(4) yes
C1 C2 . 1.390(4) yes
C1 C6 . 1.388(4) yes
C2 C3 . 1.384(5) yes
C2 H21 . 0.933 no
C3 C4 . 1.380(5) yes
C3 H31 . 0.944 no
C4 C5 . 1.374(5) yes
C4 H41 . 0.933 no
C5 C6 . 1.398(4) yes
C5 H51 . 0.943 no
C6 H61 . 0.927 no
C7 C8 . 1.394(4) yes
C7 C12 . 1.391(4) yes
C8 C9 . 1.388(4) yes
C8 H81 . 0.927 no
C9 C10 . 1.382(4) yes
C9 H91 . 0.932 no
C10 C11 . 1.387(4) yes
C10 H101 . 0.929 no
C11 C12 . 1.383(4) yes
C11 H111 . 0.935 no
C12 H121 . 0.936 no
C13 C14 . 1.522(4) yes
C13 H131 . 0.997 no
C13 H132 . 1.009 no
C13 H133 . 0.989 no
C14 C15 . 1.504(5) yes
C14 H141 . 1.000 no
C15 H151 . 0.983 no
C15 H152 . 1.001 no
C15 H153 . 0.986 no
